data_2230676
loop_
_publ_author_name
'de Souza, Marcus V. N.'
'da Lima, Camilo H.'
'Wardell, James L.'
'Wardell, Solange M. S. V.'
'Tiekink, Edward R. T.'

_publ_section_title
;
 <i>N</i>'-[(<i>E</i>)-2-Methoxybenzylidene]pyrazine-2-carbohydrazide
;
_journal_coeditor_code HB5910
_journal_issue 7
_journal_name_full 'Acta Crystallographica Section E'
_journal_page_first o1714
_journal_page_last o1715
_journal_paper_doi 10.1107/S1600536811022938
_journal_volume 67
_journal_year 2011
_chemical_formula_iupac 'C13 H12 N4 O2'
_chemical_formula_moiety 'C13 H12 N4 O2'
_chemical_formula_sum 'C13 H12 N4 O2'
_chemical_formula_weight 256.27
_chemical_name_systematic
;
<i>N</i>'-[(<i>E</i>)-2-Methoxybenzylidene]pyrazine-2-carbohydrazide
;
_space_group_IT_number 11
_symmetry_cell_setting monoclinic
_symmetry_space_group_name_Hall '-P 2yb'
_symmetry_space_group_name_H-M 'P 1 21/m 1'
_atom_sites_solution_hydrogens geom
_atom_sites_solution_primary direct
_atom_sites_solution_secondary difmap
_audit_creation_method SHELXL-97
_cell_angle_alpha 90.00
_cell_angle_beta 93.893(3)
_cell_angle_gamma 90.00
_cell_formula_units_Z 2
_cell_length_a 7.7615(6)
_cell_length_b 6.4257(4)
_cell_length_c 12.2480(9)
_cell_measurement_reflns_used 6063
_cell_measurement_temperature 120(2)
_cell_measurement_theta_max 27.5
_cell_measurement_theta_min 2.9
_cell_volume 609.44(8)
_computing_cell_refinement 'DENZO (Otwinowski & Minor, 1997) and COLLECT (Hooft, 1998)'
_computing_data_collection 'COLLECT (Hooft, 1998)'
_computing_data_reduction 'DENZO (Otwinowski & Minor, 1997) and COLLECT (Hooft, 1998)'
_computing_molecular_graphics 'ORTEP-3 (Farrugia, 1997), DIAMOND (Brandenburg, 2006)'
_computing_publication_material 'PLATON (Spek, 2009) and publCIF (Westrip, 2010)'
_computing_structure_refinement 'SHELXL97 (Sheldrick, 2008)'
_computing_structure_solution 'SHELXS97 (Sheldrick, 2008)'
_diffrn_ambient_temperature 120(2)
_diffrn_detector_area_resol_mean 9.091
_diffrn_measured_fraction_theta_full 0.989
_diffrn_measured_fraction_theta_max 0.989
_diffrn_measurement_device_type 'Nonius KappaCCD area-detector'
_diffrn_measurement_method '\f and \w'
_diffrn_radiation_monochromator '10 cm confocal mirrors'
_diffrn_radiation_source 'Enraf Nonius FR591 rotating anode'
_diffrn_radiation_type MoK\a
_diffrn_radiation_wavelength 0.71073
_diffrn_reflns_av_R_equivalents 0.0738
_diffrn_reflns_av_sigmaI/netI 0.0518
_diffrn_reflns_limit_h_max 9
_diffrn_reflns_limit_h_min -9
_diffrn_reflns_limit_k_max 8
_diffrn_reflns_limit_k_min -8
_diffrn_reflns_limit_l_max 15
_diffrn_reflns_limit_l_min -14
_diffrn_reflns_number 7850
_diffrn_reflns_theta_full 27.37
_diffrn_reflns_theta_max 27.37
_diffrn_reflns_theta_min 3.02
_diffrn_standards_decay_% 0
_diffrn_standards_number 0
_exptl_absorpt_coefficient_mu 0.099
_exptl_absorpt_correction_T_max 0.746
_exptl_absorpt_correction_T_min 0.594
_exptl_absorpt_correction_type multi-scan
_exptl_absorpt_process_details '(SADABS; Sheldrick, 2007)'
_exptl_crystal_colour colourless
_exptl_crystal_density_diffrn 1.397
_exptl_crystal_density_method 'not measured'
_exptl_crystal_description plate
_exptl_crystal_F_000 268
_exptl_crystal_size_max 0.46
_exptl_crystal_size_mid 0.24
_exptl_crystal_size_min 0.01
_refine_diff_density_max 0.306
_refine_diff_density_min -0.290
_refine_ls_extinction_method none
_refine_ls_goodness_of_fit_ref 1.027
_refine_ls_hydrogen_treatment mixed
_refine_ls_matrix_type full
_refine_ls_number_parameters 122
_refine_ls_number_reflns 1481
_refine_ls_number_restraints 4
_refine_ls_restrained_S_all 1.026
_refine_ls_R_factor_all 0.0823
_refine_ls_R_factor_gt 0.0522
_refine_ls_shift/su_max 0.006
_refine_ls_shift/su_mean 0.000
_refine_ls_structure_factor_coef Fsqd
_refine_ls_weighting_details 'calc w=1/[\s^2^(Fo^2^)+(0.0870P)^2^] where P=(Fo^2^+2Fc^2^)/3'
_refine_ls_weighting_scheme calc
_refine_ls_wR_factor_gt 0.1272
_refine_ls_wR_factor_ref 0.1469
_reflns_number_gt 1032
_reflns_number_total 1481
_reflns_threshold_expression I>2\s(I)
_cod_data_source_file hb5910.cif
_cod_data_source_block I
_cod_original_sg_symbol_H-M 'P 21/m'
_cod_database_code 2230676
_cod_database_fobs_code 2230676

loop_
_symmetry_equiv_pos_as_xyz
'x, y, z'
'-x, y+1/2, -z'
'-x, -y, -z'
'x, -y-1/2, z'

loop_
_atom_site_type_symbol
_atom_site_label
_atom_site_fract_x
_atom_site_fract_y
_atom_site_fract_z
_atom_site_U_iso_or_equiv
_atom_site_adp_type
_atom_site_calc_flag
_atom_site_refinement_flags
_atom_site_occupancy
_atom_site_symmetry_multiplicity
_atom_site_disorder_assembly
_atom_site_disorder_group
O O1 0.1276(2) 0.2500 0.91441(14) 0.0329(5) Uani d S 1 2 . .
O O2 0.0786(2) 0.2500 0.36159(13) 0.0288(5) Uani d S 1 2 . .
N N1 0.5591(2) 0.2500 0.83175(16) 0.0220(5) Uani d S 1 2 . .
N N2 0.6293(3) 0.2500 1.06050(16) 0.0240(5) Uani d S 1 2 . .
N N3 0.2321(2) 0.2500 0.74474(15) 0.0200(5) Uani d SD 1 2 . .
H H3N 0.327(2) 0.2500 0.7099(19) 0.024 Uiso d SD 1 2 . .
N N4 0.0712(2) 0.2500 0.68916(15) 0.0193(4) Uani d S 1 2 . .
C C1 0.4324(3) 0.2500 0.90152(18) 0.0185(5) Uani d S 1 2 . .
C C2 0.7208(3) 0.2500 0.87780(19) 0.0227(5) Uani d S 1 2 . .
H H2 0.8148 0.2500 0.8320 0.027 Uiso calc SR 1 2 . .
C C3 0.7549(3) 0.2500 0.99078(19) 0.0235(5) Uani d S 1 2 . .
H H3 0.8717 0.2500 1.0195 0.028 Uiso calc SR 1 2 . .
C C4 0.4676(3) 0.2500 1.01421(18) 0.0206(5) Uani d S 1 2 . .
H H4 0.3738 0.2500 1.0602 0.025 Uiso calc SR 1 2 . .
C C5 0.2483(3) 0.2500 0.85506(18) 0.0199(5) Uani d S 1 2 . .
C C6 0.0729(3) 0.2500 0.58476(18) 0.0210(5) Uani d S 1 2 . .
H H6 0.1803 0.2500 0.5519 0.025 Uiso calc SR 1 2 . .
C C7 -0.0876(3) 0.2500 0.51541(19) 0.0203(5) Uani d S 1 2 . .
C C8 -0.0819(3) 0.2500 0.40041(19) 0.0214(5) Uani d S 1 2 . .
C C9 -0.2344(3) 0.2500 0.3333(2) 0.0265(6) Uani d S 1 2 . .
H H9 -0.2304 0.2500 0.2560 0.032 Uiso calc SR 1 2 . .
C C10 -0.3910(3) 0.2500 0.3800(2) 0.0362(7) Uani d S 1 2 . .
H H10 -0.4949 0.2500 0.3343 0.043 Uiso calc SR 1 2 . .
C C11 -0.3992(3) 0.2500 0.4929(2) 0.0440(8) Uani d S 1 2 . .
H H11 -0.5078 0.2500 0.5243 0.053 Uiso calc SR 1 2 . .
C C12 -0.2482(3) 0.2500 0.5589(2) 0.0325(6) Uani d S 1 2 . .
H H12 -0.2542 0.2500 0.6361 0.039 Uiso calc SR 1 2 . .
C C13 0.088612000 0.2500 0.2446600(10) 0.0341(6) Uani d SD 1 2 . .
H H13A 0.2108 0.2500 0.2292 0.051 Uiso d SD 1 2 . .
H H13B 0.0328 0.3754 0.2135 0.051 Uiso d D 1 1 . .

loop_
_atom_site_aniso_label
_atom_site_aniso_U_11
_atom_site_aniso_U_22
_atom_site_aniso_U_33
_atom_site_aniso_U_12
_atom_site_aniso_U_13
_atom_site_aniso_U_23
O1 0.0181(9) 0.0612(11) 0.0196(9) 0.000 0.0021(7) 0.000
O2 0.0280(10) 0.0415(10) 0.0168(9) 0.000 0.0011(7) 0.000
N1 0.0167(10) 0.0290(10) 0.0200(10) 0.000 -0.0011(8) 0.000
N2 0.0238(11) 0.0287(10) 0.0190(11) 0.000 -0.0020(8) 0.000
N3 0.0144(10) 0.0297(10) 0.0154(10) 0.000 -0.0028(7) 0.000
N4 0.0164(10) 0.0217(9) 0.0191(10) 0.000 -0.0041(8) 0.000
C1 0.0175(12) 0.0199(11) 0.0180(12) 0.000 0.0003(9) 0.000
C2 0.0170(11) 0.0301(12) 0.0207(12) 0.000 -0.0017(9) 0.000
C3 0.0166(12) 0.0312(12) 0.0221(13) 0.000 -0.0039(10) 0.000
C4 0.0192(12) 0.0261(11) 0.0164(11) 0.000 0.0002(9) 0.000
C5 0.0176(12) 0.0234(11) 0.0184(12) 0.000 -0.0004(9) 0.000
C6 0.0205(12) 0.0227(11) 0.0194(12) 0.000 -0.0008(9) 0.000
C7 0.0218(12) 0.0200(11) 0.0182(11) 0.000 -0.0049(9) 0.000
C8 0.0257(13) 0.0188(11) 0.0192(12) 0.000 -0.0015(9) 0.000
C9 0.0339(14) 0.0244(12) 0.0195(12) 0.000 -0.0102(11) 0.000
C10 0.0234(13) 0.0512(16) 0.0317(15) 0.000 -0.0145(11) 0.000
C11 0.0200(14) 0.079(2) 0.0323(16) 0.000 -0.0017(12) 0.000
C12 0.0262(14) 0.0484(15) 0.0227(13) 0.000 -0.0003(11) 0.000
C13 0.0406(16) 0.0459(15) 0.0160(13) 0.000 0.0030(11) 0.000

loop_
_atom_type_symbol
_atom_type_description
_atom_type_scat_dispersion_real
_atom_type_scat_dispersion_imag
_atom_type_scat_source
C C 0.0033 0.0016 'International Tables Vol C Tables 4.2.6.8 and 6.1.1.4'
H H 0.0000 0.0000 'International Tables Vol C Tables 4.2.6.8 and 6.1.1.4'
N N 0.0061 0.0033 'International Tables Vol C Tables 4.2.6.8 and 6.1.1.4'
O O 0.0106 0.0060 'International Tables Vol C Tables 4.2.6.8 and 6.1.1.4'

loop_
_geom_angle_atom_site_label_1
_geom_angle_atom_site_label_2
_geom_angle_atom_site_label_3
_geom_angle_site_symmetry_1
_geom_angle_site_symmetry_3
_geom_angle
_geom_angle_publ_flag
C8 O2 C13 . . 117.35(16) ?
C2 N1 C1 . . 115.86(19) ?
C3 N2 C4 . . 115.54(19) ?
C5 N3 N4 . . 120.89(17) ?
C5 N3 H3N . . 117.6(17) ?
N4 N3 H3N . . 121.5(17) ?
C6 N4 N3 . . 114.97(17) ?
N1 C1 C4 . . 121.9(2) ?
N1 C1 C5 . . 118.47(19) ?
C4 C1 C5 . . 119.63(19) ?
N1 C2 C3 . . 121.9(2) ?
N1 C2 H2 . . 119.1 ?
C3 C2 H2 . . 119.1 ?
N2 C3 C2 . . 122.5(2) ?
N2 C3 H3 . . 118.8 ?
C2 C3 H3 . . 118.8 ?
N2 C4 C1 . . 122.4(2) ?
N2 C4 H4 . . 118.8 ?
C1 C4 H4 . . 118.8 ?
O1 C5 N3 . . 124.9(2) ?
O1 C5 C1 . . 121.5(2) ?
N3 C5 C1 . . 113.65(18) ?
N4 C6 C7 . . 121.02(19) ?
N4 C6 H6 . . 119.5 ?
C7 C6 H6 . . 119.5 ?
C12 C7 C8 . . 118.2(2) ?
C12 C7 C6 . . 122.0(2) ?
C8 C7 C6 . . 119.8(2) ?
O2 C8 C9 . . 123.6(2) ?
O2 C8 C7 . . 116.0(2) ?
C9 C8 C7 . . 120.3(2) ?
C10 C9 C8 . . 119.5(2) ?
C10 C9 H9 . . 120.2 ?
C8 C9 H9 . . 120.2 ?
C9 C10 C11 . . 121.0(2) ?
C9 C10 H10 . . 119.5 ?
C11 C10 H10 . . 119.5 ?
C12 C11 C10 . . 119.3(2) ?
C12 C11 H11 . . 120.4 ?
C10 C11 H11 . . 120.4 ?
C11 C12 C7 . . 121.7(2) ?
C11 C12 H12 . . 119.1 ?
C7 C12 H12 . . 119.1 ?
O2 C13 H13A . . 108.1 ?
O2 C13 H13B . . 109.6 ?
H13A C13 H13B . . 109.4 ?

loop_
_geom_bond_atom_site_label_1
_geom_bond_atom_site_label_2
_geom_bond_site_symmetry_2
_geom_bond_distance
_geom_bond_publ_flag
O1 C5 . 1.224(3) ?
O2 C8 . 1.363(3) ?
O2 C13 . 1.4395(16) ?
N1 C2 . 1.341(3) ?
N1 C1 . 1.346(3) ?
N2 C3 . 1.339(3) ?
N2 C4 . 1.342(3) ?
N3 C5 . 1.348(3) ?
N3 N4 . 1.381(2) ?
N3 H3N . 0.875(10) ?
N4 C6 . 1.280(3) ?
C1 C4 . 1.389(3) ?
C1 C5 . 1.502(3) ?
C2 C3 . 1.391(3) ?
C2 H2 . 0.9500 ?
C3 H3 . 0.9500 ?
C4 H4 . 0.9500 ?
C6 C7 . 1.459(3) ?
C6 H6 . 0.9500 ?
C7 C12 . 1.388(3) ?
C7 C8 . 1.412(3) ?
C8 C9 . 1.394(3) ?
C9 C10 . 1.378(4) ?
C9 H9 . 0.9500 ?
C10 C11 . 1.388(4) ?
C10 H10 . 0.9500 ?
C11 C12 . 1.377(4) ?
C11 H11 . 0.9500 ?
C12 H12 . 0.9500 ?
C13 H13A . 0.9800 ?
C13 H13B . 0.9800 ?

loop_
_geom_hbond_atom_site_label_D
_geom_hbond_atom_site_label_H
_geom_hbond_atom_site_label_A
_geom_hbond_site_symmetry_A
_geom_hbond_distance_DH
_geom_hbond_distance_HA
_geom_hbond_distance_DA
_geom_hbond_angle_DHA
N3 H3n N1 . 0.882(18) 2.27(2) 2.685(3) 108.9(19)
C2 H2 O1 1_655 0.95 2.57 3.160(3) 121
C3 H3 O1 1_655 0.95 2.44 3.103(3) 127
C9 H9 N2 1_454 0.95 2.56 3.437(3) 153

loop_
_geom_torsion_atom_site_label_1
_geom_torsion_atom_site_label_2
_geom_torsion_atom_site_label_3
_geom_torsion_atom_site_label_4
_geom_torsion_site_symmetry_1
_geom_torsion_site_symmetry_2
_geom_torsion_site_symmetry_3
_geom_torsion_site_symmetry_4
_geom_torsion
_geom_torsion_publ_flag
C5 N3 N4 C6 . . . . 180.0 ?
C2 N1 C1 C4 . . . . 0.0000(10) ?
C2 N1 C1 C5 . . . . 180.0 ?
C1 N1 C2 C3 . . . . 0.0000(10) ?
C4 N2 C3 C2 . . . . 0.0000(10) ?
N1 C2 C3 N2 . . . . 0.0000(10) ?
C3 N2 C4 C1 . . . . 0.0000(10) ?
N1 C1 C4 N2 . . . . 0.0000(10) ?
C5 C1 C4 N2 . . . . 180.0 ?
N4 N3 C5 O1 . . . . 0.0 ?
N4 N3 C5 C1 . . . . 180.0 ?
N1 C1 C5 O1 . . . . 180.0 ?
C4 C1 C5 O1 . . . . 0.0 ?
N1 C1 C5 N3 . . . . 0.0 ?
C4 C1 C5 N3 . . . . 180.0 ?
N3 N4 C6 C7 . . . . 180.0 ?
N4 C6 C7 C12 . . . . 0.0 ?
N4 C6 C7 C8 . . . . 180.0 ?
C13 O2 C8 C9 . . . . 0.0 ?
C13 O2 C8 C7 . . . . 180.0 ?
C12 C7 C8 O2 . . . . 180.0 ?
C6 C7 C8 O2 . . . . 0.0 ?
C12 C7 C8 C9 . . . . 0.0 ?
C6 C7 C8 C9 . . . . 180.0 ?
O2 C8 C9 C10 . . . . 180.0 ?
C7 C8 C9 C10 . . . . 0.0 ?
C8 C9 C10 C11 . . . . 0.0 ?
C9 C10 C11 C12 . . . . 0.0 ?
C10 C11 C12 C7 . . . . 0.0 ?
C8 C7 C12 C11 . . . . 0.0 ?
C6 C7 C12 C11 . . . . 180.0 ?
